data_7043350
loop_
_publ_author_name
'Moustafa, Mohamed E.'
'McCready, Matthew S.'
'Boyle, Paul D.'
'Puddephatt, Richard J.'

_publ_section_title
;
 Photoswitchable and pH responsive organoplatinum(ii) complexes with
 azopyridine ligands
;
_journal_name_full 'Dalton Trans.'
_journal_paper_doi 10.1039/C7DT01290J
_journal_year 2017
_chemical_formula_moiety 'C34 H30 N8 Pt, 2(C F3 O3 S)'
_chemical_formula_sum 'C36 H30 F6 N8 O6 Pt S2'
_chemical_formula_weight 1043.89
_chemical_name_systematic
;
 ?
;
_space_group_IT_number 14
_symmetry_cell_setting monoclinic
_symmetry_space_group_name_Hall '-P 2yn'
_symmetry_space_group_name_H-M 'P 1 21/n 1'
_atom_sites_solution_hydrogens geom
_atom_sites_solution_primary direct
_atom_sites_solution_secondary difmap
_audit_block_doi 10.5517/ccdc.csd.cc1lfnqd
_audit_creation_method SHELXL-97
_audit_update_record
;
2016-04-07 deposited with the CCDC.
2017-06-01 downloaded from the CCDC.
;
_cell_angle_alpha 90.00
_cell_angle_beta 92.049(2)
_cell_angle_gamma 90.00
_cell_formula_units_Z 4
_cell_length_a 11.3813(7)
_cell_length_b 25.6200(16)
_cell_length_c 14.4518(9)
_cell_measurement_reflns_used 7472
_cell_measurement_temperature 150(2)
_cell_measurement_theta_max 25.08
_cell_measurement_theta_min 1.59
_cell_volume 4211.3(5)
_computing_cell_refinement 'Bruker SAINT'
_computing_data_collection 'Bruker APEX2'
_computing_data_reduction 'Bruker SAINT'
_computing_molecular_graphics 'Bruker SHELXTL'
_computing_publication_material 'Bruker SHELXTL'
_computing_structure_refinement 'SHELXL-97 (Sheldrick, 2008)'
_computing_structure_solution 'SHELXS-97 (Sheldrick, 2008)'
_diffrn_ambient_temperature 150(2)
_diffrn_measured_fraction_theta_full 0.996
_diffrn_measured_fraction_theta_max 0.996
_diffrn_measurement_device_type 'Bruker APEX-II CCD'
_diffrn_measurement_method '\f and \w scans'
_diffrn_radiation_monochromator graphite
_diffrn_radiation_source 'fine-focus sealed tube'
_diffrn_radiation_type MoK\a
_diffrn_radiation_wavelength 0.71073
_diffrn_reflns_av_R_equivalents 0.0689
_diffrn_reflns_av_sigmaI/netI 0.0498
_diffrn_reflns_limit_h_max 13
_diffrn_reflns_limit_h_min -13
_diffrn_reflns_limit_k_max 30
_diffrn_reflns_limit_k_min -30
_diffrn_reflns_limit_l_max 17
_diffrn_reflns_limit_l_min -16
_diffrn_reflns_number 56973
_diffrn_reflns_theta_full 25.08
_diffrn_reflns_theta_max 25.08
_diffrn_reflns_theta_min 1.59
_exptl_absorpt_coefficient_mu 3.510
_exptl_absorpt_correction_T_max 0.6035
_exptl_absorpt_correction_T_min 0.3341
_exptl_absorpt_correction_type multi-scan
_exptl_absorpt_process_details 'SADABS (Bruker, 2006)'
_exptl_crystal_colour colourless
_exptl_crystal_density_diffrn 1.646
_exptl_crystal_density_method 'not measured'
_exptl_crystal_description plate
_exptl_crystal_F_000 2056
_exptl_crystal_recrystallization_method 'Re-crystallisation from solvent'
_exptl_crystal_size_max 0.40
_exptl_crystal_size_mid 0.23
_exptl_crystal_size_min 0.16
_platon_squeeze_details
;
;
_refine_diff_density_max 1.094
_refine_diff_density_min -1.929
_refine_diff_density_rms 0.116
_refine_ls_extinction_method none
_refine_ls_goodness_of_fit_ref 1.054
_refine_ls_hydrogen_treatment constr
_refine_ls_matrix_type full
_refine_ls_number_parameters 550
_refine_ls_number_reflns 7472
_refine_ls_number_restraints 0
_refine_ls_restrained_S_all 1.054
_refine_ls_R_factor_all 0.0616
_refine_ls_R_factor_gt 0.0428
_refine_ls_shift/su_max 0.001
_refine_ls_shift/su_mean 0.000
_refine_ls_structure_factor_coef Fsqd
_refine_ls_weighting_details 'calc w=1/[\s^2^(Fo^2^)+(0.0230P)^2^+21.6404P] where P=(Fo^2^+2Fc^2^)/3'
_refine_ls_weighting_scheme calc
_refine_ls_wR_factor_gt 0.0841
_refine_ls_wR_factor_ref 0.0888
_reflns_number_gt 5882
_reflns_number_total 7472
_reflns_threshold_expression >2sigma(I)
_cod_data_source_file c7dt01290j2.cif
_cod_data_source_block 4
_cod_original_sg_symbol_H-M P2(1)/n
_cod_database_code 7043350

loop_
_symmetry_equiv_pos_as_xyz
'x, y, z'
'-x+1/2, y+1/2, -z+1/2'
'-x, -y, -z'
'x-1/2, -y-1/2, z-1/2'

loop_
_atom_site_label
_atom_site_type_symbol
_atom_site_fract_x
_atom_site_fract_y
_atom_site_fract_z
_atom_site_U_iso_or_equiv
_atom_site_adp_type
_atom_site_occupancy
_atom_site_symmetry_multiplicity
_atom_site_calc_flag
_atom_site_refinement_flags
_atom_site_disorder_assembly
_atom_site_disorder_group
Pt1 Pt 0.44532(2) 0.237259(10) 0.870984(16) 0.02414(8) Uani 1 1 d . . .
S1 S 0.24846(15) 0.28366(8) 1.16208(12) 0.0408(4) Uani 1 1 d . . .
N1 N 0.2725(4) 0.24402(19) 0.8383(3) 0.0255(12) Uani 1 1 d . . .
N2 N 0.3830(4) 0.18223(19) 0.9548(3) 0.0260(12) Uani 1 1 d . . .
N3 N 0.5072(4) 0.2943(2) 0.7824(4) 0.0301(12) Uani 1 1 d . . .
H3A H 0.5607 0.2793 0.7442 0.036 Uiso 1 1 calc R . .
H3B H 0.4454 0.3064 0.7457 0.036 Uiso 1 1 calc R . .
C5 C 0.2038(5) 0.2134(3) 0.8886(5) 0.0311(15) Uani 1 1 d . . .
C6 C 0.2647(6) 0.1775(3) 0.9549(4) 0.0313(15) Uani 1 1 d . . .
N5 N 0.8120(6) 0.4499(3) 1.0262(5) 0.0522(17) Uani 1 1 d . . .
F3 F 0.1776(5) 0.3753(2) 1.1017(4) 0.0885(19) Uani 1 1 d . . .
C10 C 0.4487(6) 0.1514(2) 1.0099(4) 0.0333(16) Uani 1 1 d . . .
H10A H 0.5319 0.1546 1.0099 0.040 Uiso 1 1 calc R . .
F2 F 0.2382(5) 0.3241(2) 0.9962(3) 0.0806(17) Uani 1 1 d . . .
O3 O 0.1286(5) 0.2681(3) 1.1509(5) 0.098(3) Uani 1 1 d . . .
C14 C 0.4943(6) 0.3742(3) 0.8747(5) 0.0397(17) Uani 1 1 d . . .
H14A H 0.4111 0.3716 0.8695 0.048 Uiso 1 1 calc R . .
N4 N 0.7112(5) 0.4606(3) 0.9931(5) 0.0502(17) Uani 1 1 d . . .
C13 C 0.5626(6) 0.3382(3) 0.8303(4) 0.0307(15) Uani 1 1 d . . .
F1 F 0.3614(5) 0.3602(2) 1.0889(4) 0.0907(19) Uani 1 1 d . . .
C19 C 0.8584(7) 0.4918(3) 1.0838(5) 0.049(2) Uani 1 1 d . . .
C15 C 0.5452(7) 0.4137(3) 0.9262(5) 0.0452(19) Uani 1 1 d . . .
H15A H 0.4974 0.4384 0.9563 0.054 Uiso 1 1 calc R . .
O2 O 0.2727(5) 0.3057(2) 1.2524(3) 0.0572(15) Uani 1 1 d . . .
C2 C 0.1014(7) 0.2797(3) 0.7619(5) 0.049(2) Uani 1 1 d . . .
H2B H 0.0678 0.3030 0.7172 0.059 Uiso 1 1 calc R . .
C1 C 0.2207(6) 0.2769(3) 0.7757(5) 0.0374(17) Uani 1 1 d . . .
H1A H 0.2691 0.2988 0.7401 0.045 Uiso 1 1 calc R . .
O1 O 0.3338(6) 0.2482(2) 1.1311(4) 0.0668(17) Uani 1 1 d . . .
C18 C 0.6840(7) 0.3432(3) 0.8354(5) 0.0464(19) Uani 1 1 d . . .
H18A H 0.7318 0.3202 0.8015 0.056 Uiso 1 1 calc R . .
C16 C 0.6657(7) 0.4173(3) 0.9341(5) 0.0438(18) Uani 1 1 d . . .
C7 C 0.2107(7) 0.1423(3) 1.0108(5) 0.0453(19) Uani 1 1 d . . .
H7A H 0.1274 0.1398 1.0104 0.054 Uiso 1 1 calc R . .
C11 C 0.2541(8) 0.3385(3) 1.0833(6) 0.058(2) Uani 1 1 d . . .
C20 C 0.7928(7) 0.5352(3) 1.1125(6) 0.060(2) Uani 1 1 d . . .
H20A H 0.7116 0.5383 1.0957 0.072 Uiso 1 1 calc R . .
C24 C 0.9784(8) 0.4859(3) 1.1099(5) 0.054(2) Uani 1 1 d . . .
H24A H 1.0213 0.4560 1.0914 0.065 Uiso 1 1 calc R . .
C22 C 0.9687(9) 0.5674(4) 1.1900(6) 0.066(3) Uani 1 1 d . . .
H22A H 1.0070 0.5938 1.2260 0.079 Uiso 1 1 calc R . .
C3 C 0.0304(6) 0.2484(3) 0.8134(6) 0.055(2) Uani 1 1 d . . .
H3C H -0.0526 0.2498 0.8043 0.065 Uiso 1 1 calc R . .
C8 C 0.2796(8) 0.1106(3) 1.0678(6) 0.053(2) Uani 1 1 d . . .
H8A H 0.2444 0.0859 1.1072 0.064 Uiso 1 1 calc R . .
C9 C 0.3997(7) 0.1153(3) 1.0665(5) 0.0474(19) Uani 1 1 d . . .
H9A H 0.4485 0.0936 1.1048 0.057 Uiso 1 1 calc R . .
C17 C 0.7350(7) 0.3822(3) 0.8907(6) 0.051(2) Uani 1 1 d . . .
H17A H 0.8181 0.3844 0.8981 0.062 Uiso 1 1 calc R . .
C4 C 0.0811(6) 0.2150(3) 0.8786(5) 0.0470(19) Uani 1 1 d . . .
H4B H 0.0336 0.1936 0.9158 0.056 Uiso 1 1 calc R . .
C21 C 0.8491(8) 0.5729(3) 1.1656(6) 0.061(2) Uani 1 1 d . . .
H21A H 0.8069 0.6027 1.1856 0.074 Uiso 1 1 calc R . .
S2 S 0.83250(16) 0.12002(7) 0.07672(12) 0.0396(4) Uani 1 1 d . . .
F6 F 0.8580(5) 0.0353(2) 0.1762(4) 0.0844(17) Uani 1 1 d . . .
F5 F 0.9962(5) 0.0500(2) 0.0844(5) 0.103(2) Uani 1 1 d . . .
F4 F 0.8325(6) 0.0215(2) 0.0318(4) 0.0934(19) Uani 1 1 d . . .
C12 C 0.8826(8) 0.0537(3) 0.0946(6) 0.055(2) Uani 1 1 d . . .
O6 O 0.7107(5) 0.1172(3) 0.0851(6) 0.097(2) Uani 1 1 d . . .
O5 O 0.8888(8) 0.1469(3) 0.1487(5) 0.113(3) Uani 1 1 d . . .
O4 O 0.8693(8) 0.1319(3) -0.0136(5) 0.107(3) Uani 1 1 d . . .
N6 N 0.6136(4) 0.2286(2) 0.9122(4) 0.0316(13) Uani 1 1 d . . .
H6A H 0.6233 0.1937 0.9254 0.038 Uiso 1 1 calc R . .
H6B H 0.6570 0.2351 0.8610 0.038 Uiso 1 1 calc R . .
C25 C 0.6664(5) 0.2543(3) 0.9817(4) 0.0322(16) Uani 1 1 d . . .
C30 C 0.6027(6) 0.2874(3) 1.0411(4) 0.0374(16) Uani 1 1 d . . .
H30A H 0.5193 0.2879 1.0359 0.045 Uiso 1 1 calc R . .
C26 C 0.7916(6) 0.2515(3) 0.9977(5) 0.0433(19) Uani 1 1 d . . .
H26A H 0.8365 0.2279 0.9626 0.052 Uiso 1 1 calc R . .
C29 C 0.6585(7) 0.3181(3) 1.1047(5) 0.0454(19) Uani 1 1 d . A .
H29A H 0.6140 0.3409 1.1416 0.054 Uiso 1 1 calc R . .
C28 C 0.7826(8) 0.3167(3) 1.1172(5) 0.054(2) Uani 1 1 d . . .
C35 C 0.9316(7) 0.4747(3) 1.3706(6) 0.048(2) Uani 1 1 d . . .
H35A H 0.8896 0.5031 1.3957 0.058 Uiso 1 1 calc R . .
C27 C 0.8453(7) 0.2816(4) 1.0609(6) 0.060(3) Uani 1 1 d . A .
H27A H 0.9284 0.2796 1.0689 0.072 Uiso 1 1 calc R . .
C34 C 1.0483(7) 0.4679(3) 1.3932(5) 0.050(2) Uani 1 1 d . . .
H34A H 1.0871 0.4922 1.4335 0.060 Uiso 1 1 calc R . .
C36 C 0.8753(7) 0.4400(3) 1.3110(6) 0.055(2) Uani 1 1 d . . .
H36A H 0.7941 0.4438 1.2949 0.066 Uiso 1 1 calc R . .
C33 C 1.1083(8) 0.4281(4) 1.3601(6) 0.062(3) Uani 1 1 d . . .
H33A H 1.1888 0.4238 1.3783 0.074 Uiso 1 1 calc R . .
C23 C 1.0320(8) 0.5246(4) 1.1632(6) 0.059(2) Uani 1 1 d . . .
H23A H 1.1128 0.5216 1.1813 0.071 Uiso 1 1 calc R . .
C32 C 1.0561(13) 0.3931(4) 1.3000(7) 0.086(4) Uani 1 1 d . . .
H32A H 1.0994 0.3648 1.2759 0.103 Uiso 1 1 calc R . .
C31 C 0.9395(13) 0.4000(3) 1.2755(5) 0.072(3) Uani 1 1 d . . .
N7 N 0.8028(15) 0.3572(8) 1.1891(13) 0.035(4) Uani 0.55 1 d P A 1
N8 N 0.9200(10) 0.3586(4) 1.2098(8) 0.030(2) Uani 0.55 1 d P A 1
N7A N 0.8716(19) 0.3394(6) 1.1653(10) 0.041(4) Uani 0.45 1 d P A 2
N8A N 0.8323(19) 0.3742(8) 1.2151(14) 0.035(5) Uani 0.45 1 d P A 2

loop_
_atom_site_aniso_label
_atom_site_aniso_U_11
_atom_site_aniso_U_22
_atom_site_aniso_U_33
_atom_site_aniso_U_23
_atom_site_aniso_U_13
_atom_site_aniso_U_12
Pt1 0.02084(12) 0.02822(13) 0.02329(12) -0.00379(12) -0.00005(8) -0.00136(13)
S1 0.0315(9) 0.0558(12) 0.0350(10) -0.0001(9) 0.0013(8) -0.0061(9)
N1 0.025(3) 0.028(3) 0.024(3) -0.007(2) -0.004(2) 0.002(2)
N2 0.026(3) 0.026(3) 0.026(3) -0.003(2) 0.001(2) 0.003(2)
N3 0.027(3) 0.033(3) 0.031(3) -0.001(2) 0.004(2) 0.002(2)
C5 0.008(3) 0.044(4) 0.042(4) -0.014(3) 0.000(3) -0.004(3)
C6 0.029(4) 0.034(4) 0.030(4) -0.005(3) -0.002(3) -0.002(3)
N5 0.050(4) 0.052(4) 0.055(4) -0.002(3) 0.003(3) -0.009(3)
F3 0.124(5) 0.072(4) 0.072(4) 0.008(3) 0.046(4) 0.036(4)
C10 0.043(4) 0.031(4) 0.026(4) -0.002(3) 0.001(3) 0.004(3)
F2 0.137(5) 0.074(4) 0.032(3) -0.001(2) 0.023(3) -0.004(3)
O3 0.052(4) 0.159(7) 0.082(5) 0.068(5) -0.027(3) -0.056(4)
C14 0.036(4) 0.041(4) 0.042(4) -0.001(3) 0.000(3) -0.001(3)
N4 0.034(4) 0.062(5) 0.055(4) -0.001(3) -0.004(3) -0.003(3)
C13 0.031(4) 0.034(4) 0.027(4) 0.005(3) 0.001(3) -0.005(3)
F1 0.090(4) 0.067(4) 0.117(5) -0.010(3) 0.041(4) -0.035(3)
C19 0.049(5) 0.055(5) 0.043(5) -0.003(4) 0.000(4) -0.010(4)
C15 0.047(5) 0.041(5) 0.047(5) -0.005(4) 0.002(4) 0.000(4)
O2 0.058(4) 0.077(4) 0.036(3) -0.015(3) 0.001(3) 0.023(3)
C2 0.040(4) 0.057(5) 0.049(5) -0.012(4) -0.021(4) 0.014(4)
C1 0.042(4) 0.040(4) 0.030(4) -0.003(3) -0.005(3) -0.002(3)
O1 0.095(5) 0.049(4) 0.058(4) -0.014(3) 0.019(3) 0.011(3)
C18 0.043(4) 0.038(4) 0.059(5) -0.002(4) 0.014(4) -0.004(4)
C16 0.043(4) 0.028(4) 0.060(5) -0.003(4) 0.001(4) -0.003(3)
C7 0.037(4) 0.049(5) 0.051(5) 0.003(4) 0.008(4) -0.011(4)
C11 0.069(6) 0.053(5) 0.055(6) -0.005(4) 0.033(5) -0.005(5)
C20 0.044(5) 0.049(5) 0.087(7) -0.008(5) -0.013(5) 0.000(4)
C24 0.062(6) 0.055(5) 0.045(5) 0.009(4) -0.001(4) -0.003(4)
C22 0.083(7) 0.057(6) 0.057(6) -0.011(5) 0.000(5) -0.022(5)
C3 0.024(4) 0.074(7) 0.065(5) -0.016(4) -0.012(4) 0.005(4)
C8 0.065(6) 0.044(5) 0.052(5) 0.015(4) 0.010(4) -0.006(4)
C9 0.058(5) 0.038(4) 0.046(5) 0.000(4) -0.002(4) 0.007(4)
C17 0.037(4) 0.048(5) 0.069(6) -0.007(4) 0.006(4) -0.010(4)
C4 0.029(4) 0.054(5) 0.058(5) -0.006(4) 0.007(4) -0.003(4)
C21 0.056(6) 0.047(5) 0.080(6) -0.018(5) -0.012(5) 0.000(4)
S2 0.0420(10) 0.0432(11) 0.0334(10) -0.0070(8) -0.0029(8) 0.0041(9)
F6 0.102(4) 0.079(4) 0.073(4) 0.031(3) 0.016(3) 0.028(3)
F5 0.050(3) 0.069(4) 0.193(7) 0.012(4) 0.035(4) 0.018(3)
F4 0.137(6) 0.047(3) 0.097(4) -0.018(3) 0.010(4) -0.015(3)
C12 0.058(6) 0.051(5) 0.058(6) 0.006(4) 0.017(4) -0.005(4)
O6 0.048(4) 0.097(6) 0.145(7) 0.039(5) -0.017(4) 0.013(4)
O5 0.170(8) 0.060(4) 0.103(6) -0.044(4) -0.088(6) 0.034(5)
O4 0.191(9) 0.058(4) 0.077(5) 0.011(4) 0.070(5) 0.017(5)
N6 0.026(3) 0.036(3) 0.034(3) 0.004(2) 0.003(2) -0.005(2)
C25 0.028(3) 0.034(4) 0.034(4) 0.013(3) -0.005(3) -0.005(3)
C30 0.035(4) 0.047(4) 0.029(4) -0.002(3) -0.003(3) -0.009(3)
C26 0.026(3) 0.046(5) 0.057(5) 0.015(4) -0.010(3) -0.003(3)
C29 0.056(5) 0.047(5) 0.033(4) 0.002(3) -0.005(4) -0.014(4)
C28 0.068(6) 0.053(5) 0.038(5) 0.011(4) -0.024(4) -0.029(5)
C35 0.052(5) 0.042(4) 0.051(5) -0.011(4) 0.009(4) 0.004(4)
C27 0.042(5) 0.072(6) 0.063(6) 0.036(5) -0.033(4) -0.023(4)
C34 0.050(5) 0.057(5) 0.043(5) -0.013(4) -0.008(4) -0.018(4)
C36 0.046(5) 0.064(6) 0.052(5) 0.011(5) -0.016(4) -0.020(4)
C33 0.045(5) 0.088(7) 0.054(6) 0.033(5) 0.023(4) 0.021(5)
C23 0.056(5) 0.073(7) 0.049(5) 0.004(5) -0.007(4) -0.011(5)
C32 0.166(12) 0.044(6) 0.052(6) 0.018(5) 0.061(8) 0.039(7)
C31 0.162(11) 0.032(5) 0.022(4) -0.006(4) 0.001(6) -0.039(6)
N7 0.023(10) 0.042(11) 0.040(10) 0.013(7) -0.008(7) -0.013(8)
N8 0.028(7) 0.032(6) 0.028(6) 0.006(5) -0.006(5) -0.001(6)
N7A 0.045(11) 0.043(10) 0.033(9) 0.003(7) -0.020(9) -0.003(8)
N8A 0.013(11) 0.045(13) 0.049(12) 0.002(9) -0.010(8) -0.006(8)

loop_
_atom_type_symbol
_atom_type_description
_atom_type_scat_dispersion_real
_atom_type_scat_dispersion_imag
_atom_type_scat_source
C C 0.0033 0.0016 'International Tables Vol C Tables 4.2.6.8 and 6.1.1.4'
H H 0.0000 0.0000 'International Tables Vol C Tables 4.2.6.8 and 6.1.1.4'
N N 0.0061 0.0033 'International Tables Vol C Tables 4.2.6.8 and 6.1.1.4'
O O 0.0106 0.0060 'International Tables Vol C Tables 4.2.6.8 and 6.1.1.4'
F F 0.0171 0.0103 'International Tables Vol C Tables 4.2.6.8 and 6.1.1.4'
S S 0.1246 0.1234 'International Tables Vol C Tables 4.2.6.8 and 6.1.1.4'
Pt Pt -1.7033 8.3905 'International Tables Vol C Tables 4.2.6.8 and 6.1.1.4'

loop_
_geom_angle_atom_site_label_1
_geom_angle_atom_site_label_2
_geom_angle_atom_site_label_3
_geom_angle
N6 Pt1 N2 95.6(2)
N6 Pt1 N1 175.9(2)
N2 Pt1 N1 80.7(2)
N6 Pt1 N3 85.4(2)
N2 Pt1 N3 178.9(2)
N1 Pt1 N3 98.3(2)
O1 S1 O3 116.7(5)
O1 S1 O2 115.3(3)
O3 S1 O2 111.4(4)
O1 S1 C11 105.0(4)
O3 S1 C11 101.6(4)
O2 S1 C11 104.8(4)
C5 N1 C1 118.5(5)
C5 N1 Pt1 114.0(4)
C1 N1 Pt1 127.4(4)
C10 N2 C6 119.0(6)
C10 N2 Pt1 125.1(4)
C6 N2 Pt1 115.9(4)
C13 N3 Pt1 113.7(4)
C13 N3 H3A 108.8
Pt1 N3 H3A 108.8
C13 N3 H3B 108.8
Pt1 N3 H3B 108.8
H3A N3 H3B 107.7
N1 C5 C4 121.8(6)
N1 C5 C6 116.4(5)
C4 C5 C6 121.8(6)
N2 C6 C7 121.8(6)
N2 C6 C5 112.8(5)
C7 C6 C5 125.4(6)
N4 N5 C19 111.5(7)
N2 C10 C9 121.7(7)
N2 C10 H10A 119.1
C9 C10 H10A 119.1
C15 C14 C13 120.7(7)
C15 C14 H14A 119.6
C13 C14 H14A 119.6
N5 N4 C16 110.6(6)
C14 C13 C18 119.5(6)
C14 C13 N3 119.8(6)
C18 C13 N3 120.7(6)
C20 C19 C24 121.6(7)
C20 C19 N5 124.6(7)
C24 C19 N5 113.9(7)
C14 C15 C16 119.7(7)
C14 C15 H15A 120.1
C16 C15 H15A 120.1
C1 C2 C3 119.3(7)
C1 C2 H2B 120.4
C3 C2 H2B 120.4
N1 C1 C2 122.4(7)
N1 C1 H1A 118.8
C2 C1 H1A 118.8
C13 C18 C17 119.3(7)
C13 C18 H18A 120.3
C17 C18 H18A 120.3
C17 C16 C15 120.5(7)
C17 C16 N4 124.2(7)
C15 C16 N4 115.2(7)
C6 C7 C8 118.8(7)
C6 C7 H7A 120.6
C8 C7 H7A 120.6
F3 C11 F2 108.8(8)
F3 C11 F1 107.3(7)
F2 C11 F1 105.5(7)
F3 C11 S1 113.0(5)
F2 C11 S1 112.2(6)
F1 C11 S1 109.7(7)
C21 C20 C19 118.5(8)
C21 C20 H20A 120.8
C19 C20 H20A 120.8
C23 C24 C19 118.3(8)
C23 C24 H24A 120.8
C19 C24 H24A 120.8
C23 C22 C21 121.6(8)
C23 C22 H22A 119.2
C21 C22 H22A 119.2
C2 C3 C4 119.4(7)
C2 C3 H3C 120.3
C4 C3 H3C 120.3
C9 C8 C7 119.0(7)
C9 C8 H8A 120.5
C7 C8 H8A 120.5
C10 C9 C8 119.7(7)
C10 C9 H9A 120.1
C8 C9 H9A 120.1
C16 C17 C18 120.1(7)
C16 C17 H17A 120.0
C18 C17 H17A 120.0
C3 C4 C5 118.6(7)
C3 C4 H4B 120.7
C5 C4 H4B 120.7
C20 C21 C22 119.8(8)
C20 C21 H21A 120.1
C22 C21 H21A 120.1
O5 S2 O6 113.2(5)
O5 S2 O4 116.1(6)
O6 S2 O4 114.7(5)
O5 S2 C12 103.0(4)
O6 S2 C12 104.3(4)
O4 S2 C12 103.4(4)
F6 C12 F5 108.6(8)
F6 C12 F4 106.8(7)
F5 C12 F4 106.2(8)
F6 C12 S2 113.0(6)
F5 C12 S2 111.0(6)
F4 C12 S2 111.0(6)
C25 N6 Pt1 125.0(4)
C25 N6 H6A 106.1
Pt1 N6 H6A 106.1
C25 N6 H6B 106.1
Pt1 N6 H6B 106.1
H6A N6 H6B 106.3
N6 C25 C30 121.7(6)
N6 C25 C26 121.2(6)
C30 C25 C26 117.1(6)
C29 C30 C25 121.3(7)
C29 C30 H30A 119.3
C25 C30 H30A 119.3
C27 C26 C25 120.8(8)
C27 C26 H26A 119.6
C25 C26 H26A 119.6
C30 C29 C28 120.9(8)
C30 C29 H29A 119.5
C28 C29 H29A 119.5
N7A C28 C29 141.8(12)
N7A C28 C27 100.7(11)
C29 C28 C27 117.4(7)
N7A C28 N7 40.3(9)
C29 C28 N7 101.6(10)
C27 C28 N7 141.0(10)
C34 C35 C36 119.6(7)
C34 C35 H35A 120.2
C36 C35 H35A 120.2
C26 C27 C28 122.2(7)
C26 C27 H27A 118.9
C28 C27 H27A 118.9
C33 C34 C35 121.3(8)
C33 C34 H34A 119.3
C35 C34 H34A 119.3
C31 C36 C35 118.3(8)
C31 C36 H36A 120.9
C35 C36 H36A 120.9
C34 C33 C32 121.0(9)
C34 C33 H33A 119.5
C32 C33 H33A 119.5
C22 C23 C24 120.2(9)
C22 C23 H23A 119.9
C24 C23 H23A 119.9
C33 C32 C31 118.3(8)
C33 C32 H32A 120.9
C31 C32 H32A 120.9
C36 C31 C32 121.6(8)
C36 C31 N8 136.8(12)
C32 C31 N8 101.6(11)
C36 C31 N8A 96.1(12)
C32 C31 N8A 142.2(13)
N8 C31 N8A 40.9(9)
N8 N7 C28 107.5(18)
N7 N8 C31 107.1(15)
N8A N7A C28 109(2)
N7A N8A C31 109(2)

loop_
_geom_bond_atom_site_label_1
_geom_bond_atom_site_label_2
_geom_bond_distance
Pt1 N6 1.998(5)
Pt1 N2 2.005(5)
Pt1 N1 2.013(5)
Pt1 N3 2.081(5)
S1 O1 1.415(6)
S1 O3 1.424(6)
S1 O2 1.439(5)
S1 C11 1.810(9)
N1 C5 1.340(8)
N1 C1 1.356(8)
N2 C10 1.332(8)
N2 C6 1.351(8)
N3 C13 1.453(8)
N3 H3A 0.9200
N3 H3B 0.9200
C5 C4 1.399(9)
C5 C6 1.483(9)
C6 C7 1.371(9)
N5 N4 1.257(8)
N5 C19 1.446(10)
F3 C11 1.317(9)
C10 C9 1.367(10)
C10 H10A 0.9500
F2 C11 1.318(9)
C14 C15 1.372(10)
C14 C13 1.379(9)
C14 H14A 0.9500
N4 C16 1.481(9)
C13 C18 1.386(9)
F1 C11 1.342(10)
C19 C20 1.411(11)
C19 C24 1.412(11)
C15 C16 1.375(10)
C15 H15A 0.9500
C2 C1 1.367(10)
C2 C3 1.376(11)
C2 H2B 0.9500
C1 H1A 0.9500
C18 C17 1.394(10)
C18 H18A 0.9500
C16 C17 1.365(10)
C7 C8 1.380(11)
C7 H7A 0.9500
C20 C21 1.379(11)
C20 H20A 0.9500
C24 C23 1.384(11)
C24 H24A 0.9500
C22 C23 1.374(12)
C22 C21 1.402(12)
C22 H22A 0.9500
C3 C4 1.383(11)
C3 H3C 0.9500
C8 C9 1.374(11)
C8 H8A 0.9500
C9 H9A 0.9500
C17 H17A 0.9500
C4 H4B 0.9500
C21 H21A 0.9500
S2 O5 1.385(6)
S2 O6 1.397(6)
S2 O4 1.419(6)
S2 C12 1.808(9)
F6 C12 1.309(9)
F5 C12 1.310(9)
F4 C12 1.339(10)
N6 C25 1.327(8)
N6 H6A 0.9200
N6 H6B 0.9200
C25 C30 1.424(9)
C25 C26 1.437(9)
C30 C29 1.351(9)
C30 H30A 0.9500
C26 C27 1.328(11)
C26 H26A 0.9500
C29 C28 1.418(11)
C29 H29A 0.9500
C28 N7A 1.34(2)
C28 C27 1.420(12)
C28 N7 1.48(2)
C35 C34 1.367(10)
C35 C36 1.379(11)
C35 H35A 0.9500
C27 H27A 0.9500
C34 C33 1.327(12)
C34 H34A 0.9500
C36 C31 1.368(14)
C36 H36A 0.9500
C33 C32 1.368(15)
C33 H33A 0.9500
C23 H23A 0.9500
C32 C31 1.373(15)
C32 H32A 0.9500
C31 N8 1.435(15)
C31 N8A 1.62(2)
N7 N8 1.358(19)
N7A N8A 1.24(3)

loop_
_geom_torsion_atom_site_label_1
_geom_torsion_atom_site_label_2
_geom_torsion_atom_site_label_3
_geom_torsion_atom_site_label_4
_geom_torsion
N6 Pt1 N1 C5 -22(3)
N2 Pt1 N1 C5 3.9(4)
N3 Pt1 N1 C5 -176.5(4)
N6 Pt1 N1 C1 155(3)
N2 Pt1 N1 C1 -179.2(5)
N3 Pt1 N1 C1 0.4(5)
N6 Pt1 N2 C10 -4.2(5)
N1 Pt1 N2 C10 177.6(5)
N3 Pt1 N2 C10 155(11)
N6 Pt1 N2 C6 174.8(4)
N1 Pt1 N2 C6 -3.4(4)
N3 Pt1 N2 C6 -26(11)
N6 Pt1 N3 C13 -62.7(4)
N2 Pt1 N3 C13 138(11)
N1 Pt1 N3 C13 115.5(4)
C1 N1 C5 C4 -0.6(9)
Pt1 N1 C5 C4 176.7(5)
C1 N1 C5 C6 178.9(5)
Pt1 N1 C5 C6 -3.8(7)
C10 N2 C6 C7 0.8(9)
Pt1 N2 C6 C7 -178.3(5)
C10 N2 C6 C5 -178.6(5)
Pt1 N2 C6 C5 2.3(7)
N1 C5 C6 N2 1.0(8)
C4 C5 C6 N2 -179.4(6)
N1 C5 C6 C7 -178.4(6)
C4 C5 C6 C7 1.2(11)
C6 N2 C10 C9 -0.1(9)
Pt1 N2 C10 C9 178.8(5)
C19 N5 N4 C16 179.7(6)
C15 C14 C13 C18 -2.2(11)
C15 C14 C13 N3 175.0(6)
Pt1 N3 C13 C14 -73.5(7)
Pt1 N3 C13 C18 103.6(6)
N4 N5 C19 C20 10.2(11)
N4 N5 C19 C24 -169.8(7)
C13 C14 C15 C16 -0.3(11)
C5 N1 C1 C2 -0.3(9)
Pt1 N1 C1 C2 -177.2(5)
C3 C2 C1 N1 0.4(11)
C14 C13 C18 C17 4.6(11)
N3 C13 C18 C17 -172.6(7)
C14 C15 C16 C17 0.4(12)
C14 C15 C16 N4 -178.6(7)
N5 N4 C16 C17 -25.0(11)
N5 N4 C16 C15 153.9(7)
N2 C6 C7 C8 -0.7(11)
C5 C6 C7 C8 178.7(7)
O1 S1 C11 F3 179.0(7)
O3 S1 C11 F3 56.9(8)
O2 S1 C11 F3 -59.1(8)
O1 S1 C11 F2 55.5(7)
O3 S1 C11 F2 -66.5(7)
O2 S1 C11 F2 177.4(6)
O1 S1 C11 F1 -61.4(6)
O3 S1 C11 F1 176.6(6)
O2 S1 C11 F1 60.5(6)
C24 C19 C20 C21 1.5(13)
N5 C19 C20 C21 -178.5(8)
C20 C19 C24 C23 -1.6(12)
N5 C19 C24 C23 178.4(7)
C1 C2 C3 C4 0.4(11)
C6 C7 C8 C9 0.0(12)
N2 C10 C9 C8 -0.5(11)
C7 C8 C9 C10 0.6(12)
C15 C16 C17 C18 2.0(12)
N4 C16 C17 C18 -179.1(7)
C13 C18 C17 C16 -4.5(12)
C2 C3 C4 C5 -1.3(11)
N1 C5 C4 C3 1.4(11)
C6 C5 C4 C3 -178.1(7)
C19 C20 C21 C22 -0.4(14)
C23 C22 C21 C20 -0.7(14)
O5 S2 C12 F6 57.8(8)
O6 S2 C12 F6 -60.6(8)
O4 S2 C12 F6 179.1(7)
O5 S2 C12 F5 -64.4(8)
O6 S2 C12 F5 177.1(7)
O4 S2 C12 F5 56.9(8)
O5 S2 C12 F4 177.8(7)
O6 S2 C12 F4 59.3(7)
O4 S2 C12 F4 -61.0(7)
N2 Pt1 N6 C25 -89.7(5)
N1 Pt1 N6 C25 -64(3)
N3 Pt1 N6 C25 90.7(5)
Pt1 N6 C25 C30 6.8(9)
Pt1 N6 C25 C26 -170.4(5)
N6 C25 C30 C29 -172.1(6)
C26 C25 C30 C29 5.2(10)
N6 C25 C26 C27 172.7(7)
C30 C25 C26 C27 -4.7(10)
C25 C30 C29 C28 -2.7(11)
C30 C29 C28 N7A 176.8(13)
C30 C29 C28 C27 -0.5(11)
C30 C29 C28 N7 177.8(9)
C25 C26 C27 C28 1.7(11)
N7A C28 C27 C26 -177.3(9)
C29 C28 C27 C26 1.1(12)
N7 C28 C27 C26 -176.4(13)
C36 C35 C34 C33 -1.0(13)
C34 C35 C36 C31 -0.7(12)
C35 C34 C33 C32 1.7(13)
C21 C22 C23 C24 0.7(14)
C19 C24 C23 C22 0.5(12)
C34 C33 C32 C31 -0.6(13)
C35 C36 C31 C32 1.9(13)
C35 C36 C31 N8 -175.5(10)
C35 C36 C31 N8A 179.7(10)
C33 C32 C31 C36 -1.2(13)
C33 C32 C31 N8 176.9(8)
C33 C32 C31 N8A -177.7(15)
N7A C28 N7 N8 -2.9(11)
C29 C28 N7 N8 178.1(10)
C27 C28 N7 N8 -4(2)
C28 N7 N8 C31 176.7(9)
C36 C31 N8 N7 -10.0(16)
C32 C31 N8 N7 172.3(10)
N8A C31 N8 N7 -2.6(17)
C29 C28 N7A N8A -2(2)
C27 C28 N7A N8A 175.9(14)
N7 C28 N7A N8A -3.3(19)
C28 N7A N8A C31 178.1(11)
C36 C31 N8A N7A 171.8(15)
C32 C31 N8A N7A -11(3)
N8 C31 N8A N7A -3.1(11)

loop_
_platon_squeeze_void_nr
_platon_squeeze_void_average_x
_platon_squeeze_void_average_y
_platon_squeeze_void_average_z
_platon_squeeze_void_volume
_platon_squeeze_void_count_electrons
_platon_squeeze_void_content
1 -0.013 0.653 0.055 10 1 ' '
2 0.047 0.952 0.248 113 36 ' '
3 -0.048 0.048 0.752 113 36 ' '
4 0.013 0.347 0.945 10 1 ' '
5 0.452 0.452 0.252 113 36 ' '
6 0.547 0.548 0.748 113 36 ' '
7 0.487 0.847 0.555 10 1 ' '
8 0.513 0.153 0.445 10 1 ' '
